data_4507141
loop_
_publ_author_name
'Schreiber, Dominique F.'
'O&#x2019;Connor, Crystal'
'Grave, Christian'
'Ortin, Yannick'
'M\"uller-Bunz, Helge'
'Phillips, Andrew D.'

_publ_section_title
;
 Application of \b-Diketiminato Arene-Substituted Ru(II) Complexes in
 Highly Efficient H2Dehydrocoupling of Amine Boranes
;
_journal_issue 12
_journal_name_full 'ACS Catalysis'
_journal_page_first 2505
_journal_paper_doi 10.1021/cs300499d
_journal_volume 2
_journal_year 2012
_chemical_formula_moiety 'C28 H34 N2 Ru'
_chemical_formula_sum 'C28 H34 N2 Ru'
_chemical_formula_weight 499.64
_chemical_name_common C6H6Ru(Me)2,6-MeNacnac
_chemical_name_systematic
; 
 ? 
;
_space_group_IT_number 4
_symmetry_cell_setting monoclinic
_symmetry_Int_Tables_number 4
_symmetry_space_group_name_Hall 'P 2yb'
_symmetry_space_group_name_H-M 'P 1 21 1'
_atom_sites_solution_hydrogens geom
_atom_sites_solution_primary direct
_atom_sites_solution_secondary difmap
_audit_creation_method SHELXL-97
_cell_angle_alpha 90.00
_cell_angle_beta 94.917(3)
_cell_angle_gamma 90.00
_cell_formula_units_Z 2
_cell_length_a 7.7447(2)
_cell_length_b 12.5622(4)
_cell_length_c 12.1814(4)
_cell_measurement_reflns_used 9343
_cell_measurement_temperature 133(2)
_cell_measurement_theta_max 27.4040
_cell_measurement_theta_min 2.9984
_cell_volume 1180.77(6)
_computing_cell_refinement
;
CrysAlis RED 1.171 (Oxford Diffraction Ltd., 2008)
;
_computing_data_collection
;
CrysAlis CCD 1.171 (Oxford Diffraction Ltd., 2008)
;
_computing_data_reduction
;
CrysAlis RED 1.171 (Oxford Diffraction Ltd., 2008)
;
_computing_molecular_graphics 'Diamond 3.2 (Brandenburg, K., Crystal Impact GbR, 2009)'
_computing_publication_material 'WINGX (Farrugia, 1999)'
_computing_structure_refinement 'SHELXL-97 (Sheldrick G.M., Bruker AXS, 1997)'
_computing_structure_solution 'SHELXS-97 (Sheldrick G.M., Bruker AXS, 1990)'
_diffrn_ambient_temperature 133(2)
_diffrn_detector_area_resol_mean 8.2812
_diffrn_measured_fraction_theta_full 0.999
_diffrn_measured_fraction_theta_max 0.999
_diffrn_measurement_device_type 'Xcalibur, Sapphire2, large Be window'
_diffrn_radiation_monochromator graphite
_diffrn_radiation_source 'Enhance (Mo) X-ray Source'
_diffrn_radiation_type 'Mo K\a'
_diffrn_radiation_wavelength 0.7107
_diffrn_reflns_av_R_equivalents 0.0207
_diffrn_reflns_av_sigmaI/netI 0.0231
_diffrn_reflns_limit_h_max 9
_diffrn_reflns_limit_h_min -9
_diffrn_reflns_limit_k_max 14
_diffrn_reflns_limit_k_min -14
_diffrn_reflns_limit_l_max 14
_diffrn_reflns_limit_l_min -14
_diffrn_reflns_number 8978
_diffrn_reflns_theta_full 24.99
_diffrn_reflns_theta_max 24.99
_diffrn_reflns_theta_min 3.00
_exptl_absorpt_coefficient_mu 0.681
_exptl_absorpt_correction_T_max 1.00000
_exptl_absorpt_correction_T_min 0.92972
_exptl_absorpt_correction_type multi-scan
_exptl_absorpt_process_details
;
CrysAlisPro, Agilent Technologies,
Version 1.171.34.49 (release 20-01-2011 CrysAlis171 .NET)
(compiled Jan 20 2011,15:58:25)
Empirical absorption correction using spherical harmonics,
 implemented in SCALE3 ABSPACK scaling algorithm.
;
_exptl_crystal_colour red
_exptl_crystal_density_diffrn 1.405
_exptl_crystal_density_method 'not measured'
_exptl_crystal_description block
_exptl_crystal_F_000 520
_exptl_crystal_size_max 0.47
_exptl_crystal_size_mid 0.34
_exptl_crystal_size_min 0.23
_refine_diff_density_max 0.227
_refine_diff_density_min -0.278
_refine_diff_density_rms 0.047
_refine_ls_abs_structure_details 'Flack H D (1983), Acta Cryst. A39, 876-881'
_refine_ls_abs_structure_Flack 0.01(2)
_refine_ls_extinction_method none
_refine_ls_goodness_of_fit_ref 1.067
_refine_ls_hydrogen_treatment constr
_refine_ls_matrix_type full
_refine_ls_number_parameters 288
_refine_ls_number_reflns 3860
_refine_ls_number_restraints 1
_refine_ls_restrained_S_all 1.067
_refine_ls_R_factor_all 0.0192
_refine_ls_R_factor_gt 0.0187
_refine_ls_shift/su_max 0.002
_refine_ls_shift/su_mean 0.000
_refine_ls_structure_factor_coef Fsqd
_refine_ls_weighting_details 'calc w=1/[\s^2^(Fo^2^)+(0.0283P)^2^+0.1191P] where P=(Fo^2^+2Fc^2^)/3'
_refine_ls_weighting_scheme calc
_refine_ls_wR_factor_gt 0.0466
_refine_ls_wR_factor_ref 0.0470
_reflns_number_gt 3801
_reflns_number_total 3860
_reflns_threshold_expression I>2/s(I)
_cod_data_source_file cs300499d_si_001.cif
_cod_data_source_block adp433
_cod_original_sg_symbol_H-M 'P 2(1)'
_cod_database_code 4507141

loop_
_symmetry_equiv_pos_as_xyz
'x, y, z'
'-x, y+1/2, -z'

loop_
_atom_site_label
_atom_site_type_symbol
_atom_site_fract_x
_atom_site_fract_y
_atom_site_fract_z
_atom_site_U_iso_or_equiv
_atom_site_adp_type
_atom_site_occupancy
_atom_site_symmetry_multiplicity
_atom_site_calc_flag
_atom_site_refinement_flags
_atom_site_disorder_assembly
_atom_site_disorder_group
C1 C 0.5896(3) 0.83085(19) 0.0230(2) 0.0192(5) Uani 1 1 d . . .
C2 C 0.6282(3) 0.8981(3) -0.06253(16) 0.0230(4) Uani 1 1 d . . .
C3 C 0.4949(4) 0.9264(2) -0.1423(2) 0.0345(7) Uani 1 1 d . . .
H3 H 0.5201 0.9709 -0.2019 0.041 Uiso 1 1 calc R . .
C4 C 0.3289(3) 0.8907(3) -0.1357(2) 0.0396(7) Uani 1 1 d . . .
H4 H 0.2391 0.9130 -0.1887 0.047 Uiso 1 1 calc R . .
C5 C 0.2920(3) 0.8229(2) -0.0523(2) 0.0351(7) Uani 1 1 d . . .
H5 H 0.1772 0.7971 -0.0495 0.042 Uiso 1 1 calc R . .
C6 C 0.4217(3) 0.7911(2) 0.0287(2) 0.0243(5) Uani 1 1 d . . .
C7 C 0.8087(4) 0.9382(2) -0.0719(2) 0.0309(6) Uani 1 1 d . . .
H7A H 0.8377 0.9915 -0.0146 0.046 Uiso 1 1 calc R . .
H7B H 0.8159 0.9705 -0.1446 0.046 Uiso 1 1 calc R . .
H7C H 0.8906 0.8787 -0.0627 0.046 Uiso 1 1 calc R . .
C8 C 0.3814(3) 0.7157(2) 0.1177(2) 0.0310(6) Uani 1 1 d . . .
H8A H 0.4177 0.7470 0.1897 0.046 Uiso 1 1 calc R . .
H8B H 0.4436 0.6487 0.1092 0.046 Uiso 1 1 calc R . .
H8C H 0.2564 0.7019 0.1126 0.046 Uiso 1 1 calc R . .
C9 C 0.8016(3) 0.70928(18) 0.09371(18) 0.0164(5) Uani 1 1 d . . .
C10 C 0.7767(3) 0.6499(2) -0.0150(2) 0.0248(5) Uani 1 1 d . . .
H10A H 0.7525 0.7009 -0.0752 0.037 Uiso 0.50 1 calc PR A 1
H10B H 0.6791 0.6004 -0.0133 0.037 Uiso 0.50 1 calc PR A 1
H10C H 0.8823 0.6100 -0.0268 0.037 Uiso 0.50 1 calc PR A 1
H10D H 0.6637 0.6683 -0.0526 0.037 Uiso 0.50 1 d PR A 2
H10E H 0.8686 0.6699 -0.0615 0.037 Uiso 0.50 1 d PR A 2
H10F H 0.7816 0.5731 -0.0012 0.037 Uiso 0.50 1 d PR A 2
C11 C 0.9080(3) 0.6578(2) 0.17464(19) 0.0206(5) Uani 1 1 d . . .
H11 H 0.9827 0.6043 0.1505 0.025 Uiso 1 1 calc R . .
C12 C 0.9161(3) 0.67681(18) 0.28816(19) 0.0199(5) Uani 1 1 d . . .
C13 C 0.9986(4) 0.5895(2) 0.3607(2) 0.0315(6) Uani 1 1 d . . .
H13A H 0.9085 0.5515 0.3968 0.047 Uiso 1 1 calc R . .
H13B H 1.0815 0.6210 0.4168 0.047 Uiso 1 1 calc R . .
H13C H 1.0591 0.5396 0.3155 0.047 Uiso 1 1 calc R . .
C14 C 0.8357(3) 0.7572(2) 0.45066(19) 0.0229(5) Uani 1 1 d . . .
C15 C 0.6879(4) 0.7117(2) 0.4883(2) 0.0322(6) Uani 1 1 d . . .
C16 C 0.6668(5) 0.7130(2) 0.6000(2) 0.0439(8) Uani 1 1 d . . .
H16 H 0.5648 0.6839 0.6262 0.053 Uiso 1 1 calc R . .
C17 C 0.7936(5) 0.7567(3) 0.6740(2) 0.0493(9) Uani 1 1 d . . .
H17 H 0.7783 0.7579 0.7505 0.059 Uiso 1 1 calc R . .
C18 C 0.9406(5) 0.7980(2) 0.6362(2) 0.0400(8) Uani 1 1 d . . .
H18 H 1.0273 0.8267 0.6877 0.048 Uiso 1 1 calc R . .
C19 C 0.9673(4) 0.7995(2) 0.5245(2) 0.0286(6) Uani 1 1 d . . .
C20 C 0.5529(4) 0.6582(2) 0.4104(2) 0.0381(7) Uani 1 1 d . . .
H20A H 0.4609 0.6294 0.4521 0.057 Uiso 1 1 calc R . .
H20B H 0.6068 0.6002 0.3717 0.057 Uiso 1 1 calc R . .
H20C H 0.5035 0.7103 0.3566 0.057 Uiso 1 1 calc R . .
C21 C 1.1296(4) 0.8454(2) 0.4848(2) 0.0346(6) Uani 1 1 d . . .
H21A H 1.2106 0.8637 0.5482 0.052 Uiso 1 1 calc R . .
H21B H 1.1009 0.9096 0.4413 0.052 Uiso 1 1 calc R . .
H21C H 1.1834 0.7929 0.4389 0.052 Uiso 1 1 calc R . .
C22 C 0.7657(3) 1.0719(2) 0.2312(2) 0.0265(6) Uani 1 1 d . . .
H22 H 0.8412 1.1157 0.1933 0.032 Uiso 1 1 calc R . .
C23 C 0.6129(3) 1.0334(2) 0.1761(2) 0.0277(6) Uani 1 1 d . . .
H23 H 0.5876 1.0478 0.0998 0.033 Uiso 1 1 calc R . .
C24 C 0.4953(3) 0.9728(2) 0.2339(2) 0.0322(6) Uani 1 1 d . . .
H24 H 0.3888 0.9497 0.1969 0.039 Uiso 1 1 calc R . .
C25 C 0.5344(3) 0.9471(2) 0.3429(2) 0.0326(6) Uani 1 1 d . . .
H25 H 0.4547 0.9080 0.3822 0.039 Uiso 1 1 calc R . .
C26 C 0.6975(4) 0.9805(2) 0.3957(2) 0.0303(6) Uani 1 1 d . . .
H26 H 0.7305 0.9572 0.4687 0.036 Uiso 1 1 calc R . .
C27 C 0.8086(5) 1.0460(2) 0.3431(3) 0.0261(8) Uani 1 1 d . . .
H27 H 0.9114 1.0729 0.3815 0.031 Uiso 1 1 calc R . .
C28 C 1.0271(2) 0.9047(3) 0.20237(16) 0.0214(4) Uani 1 1 d . . .
H28A H 1.0286 0.8880 0.1239 0.032 Uiso 1 1 calc R . .
H28B H 1.0967 0.8522 0.2460 0.032 Uiso 1 1 calc R . .
H28C H 1.0755 0.9759 0.2167 0.032 Uiso 1 1 calc R . .
N1 N 0.7227(2) 0.80125(15) 0.10681(15) 0.0163(4) Uani 1 1 d . . .
N2 N 0.8531(3) 0.76172(19) 0.33332(19) 0.0174(5) Uani 1 1 d . . .
Ru Ru 0.767900(16) 0.90043(3) 0.246736(11) 0.01506(6) Uani 1 1 d . . .

loop_
_atom_site_aniso_label
_atom_site_aniso_U_11
_atom_site_aniso_U_22
_atom_site_aniso_U_33
_atom_site_aniso_U_23
_atom_site_aniso_U_13
_atom_site_aniso_U_12
C1 0.0175(11) 0.0164(12) 0.0229(12) -0.0058(10) -0.0027(9) 0.0033(9)
C2 0.0292(10) 0.0178(10) 0.0211(10) -0.0040(15) -0.0026(8) -0.0008(19)
C3 0.0496(16) 0.0250(19) 0.0266(13) -0.0010(10) -0.0105(11) 0.0059(11)
C4 0.0403(13) 0.0301(17) 0.0434(14) -0.0076(18) -0.0247(11) 0.0102(19)
C5 0.0206(13) 0.0323(16) 0.0492(17) -0.0179(13) -0.0162(12) 0.0045(11)
C6 0.0184(12) 0.0177(12) 0.0362(15) -0.0075(10) -0.0011(10) 0.0004(10)
C7 0.0404(15) 0.0288(14) 0.0238(13) 0.0058(10) 0.0048(11) -0.0061(10)
C8 0.0163(12) 0.0278(14) 0.0492(17) -0.0039(12) 0.0052(11) -0.0044(11)
C9 0.0148(11) 0.0179(12) 0.0170(12) -0.0035(9) 0.0052(9) -0.0003(9)
C10 0.0285(13) 0.0235(13) 0.0220(13) -0.0036(10) 0.0008(10) 0.0044(10)
C11 0.0194(11) 0.0197(12) 0.0233(12) -0.0028(10) 0.0050(9) 0.0043(9)
C12 0.0195(11) 0.0167(12) 0.0232(12) 0.0011(10) -0.0006(9) 0.0011(9)
C13 0.0469(16) 0.0229(14) 0.0233(13) 0.0000(11) -0.0040(12) 0.0107(12)
C14 0.0360(14) 0.0166(12) 0.0162(12) 0.0015(10) 0.0030(10) 0.0028(10)
C15 0.0504(17) 0.0216(14) 0.0261(14) 0.0031(11) 0.0115(12) -0.0027(12)
C16 0.076(2) 0.0288(16) 0.0299(16) 0.0039(13) 0.0231(15) -0.0066(15)
C17 0.101(3) 0.0309(16) 0.0167(14) 0.0026(12) 0.0110(16) -0.0025(17)
C18 0.073(2) 0.0243(15) 0.0212(14) -0.0026(11) -0.0057(14) 0.0018(14)
C19 0.0418(16) 0.0197(13) 0.0235(13) -0.0010(10) -0.0027(11) 0.0060(11)
C20 0.0469(17) 0.0332(16) 0.0362(16) 0.0036(13) 0.0143(13) -0.0140(13)
C21 0.0353(15) 0.0353(16) 0.0312(15) -0.0067(12) -0.0097(12) 0.0026(13)
C22 0.0300(14) 0.0136(13) 0.0368(15) -0.0003(11) 0.0076(12) 0.0009(10)
C23 0.0325(15) 0.0232(15) 0.0262(14) -0.0021(11) -0.0037(11) 0.0123(11)
C24 0.0203(12) 0.0234(14) 0.0523(18) -0.0147(13) -0.0012(12) 0.0062(11)
C25 0.0313(14) 0.0232(12) 0.0468(17) -0.0072(12) 0.0237(13) 0.0011(11)
C26 0.0456(16) 0.0218(13) 0.0244(13) -0.0028(11) 0.0082(12) 0.0122(12)
C27 0.0270(19) 0.0196(14) 0.0308(17) -0.0081(11) -0.0024(13) 0.0016(12)
C28 0.0159(8) 0.0241(11) 0.0243(10) -0.0009(16) 0.0024(7) -0.0019(18)
N1 0.0129(9) 0.0191(11) 0.0171(10) 0.0005(8) 0.0019(8) -0.0017(7)
N2 0.0206(13) 0.0154(11) 0.0165(11) -0.0008(9) 0.0039(9) 0.0014(9)
Ru 0.01492(8) 0.01341(9) 0.01697(9) -0.00053(9) 0.00203(5) -0.00026(15)

loop_
_atom_type_symbol
_atom_type_description
_atom_type_scat_dispersion_real
_atom_type_scat_dispersion_imag
_atom_type_scat_source
C C 0.0033 0.0016 'International Tables Vol C Tables 4.2.6.8 and 6.1.1.4'
H H 0.0000 0.0000 'International Tables Vol C Tables 4.2.6.8 and 6.1.1.4'
N N 0.0061 0.0033 'International Tables Vol C Tables 4.2.6.8 and 6.1.1.4'
Ru Ru -1.2594 0.8363 'International Tables Vol C Tables 4.2.6.8 and 6.1.1.4'

loop_
_geom_angle_atom_site_label_1
_geom_angle_atom_site_label_2
_geom_angle_atom_site_label_3
_geom_angle
C2 C1 C6 120.9(2)
C2 C1 N1 120.1(2)
C6 C1 N1 119.0(2)
C1 C2 C3 118.6(2)
C1 C2 C7 121.5(2)
C3 C2 C7 119.9(2)
C4 C3 C2 121.0(3)
C4 C3 H3 119.5
C2 C3 H3 119.5
C3 C4 C5 120.1(2)
C3 C4 H4 120.0
C5 C4 H4 120.0
C4 C5 C6 121.0(3)
C4 C5 H5 119.5
C6 C5 H5 119.5
C1 C6 C5 118.4(3)
C1 C6 C8 121.0(2)
C5 C6 C8 120.6(2)
C2 C7 H7A 109.5
C2 C7 H7B 109.5
H7A C7 H7B 109.5
C2 C7 H7C 109.5
H7A C7 H7C 109.5
H7B C7 H7C 109.5
C6 C8 H8A 109.5
C6 C8 H8B 109.5
H8A C8 H8B 109.5
C6 C8 H8C 109.5
H8A C8 H8C 109.5
H8B C8 H8C 109.5
N1 C9 C11 125.0(2)
N1 C9 C10 120.6(2)
C11 C9 C10 114.4(2)
C9 C10 H10A 109.5
C9 C10 H10B 109.5
C9 C10 H10C 109.5
C9 C10 H10D 109.5
C9 C10 H10E 109.5
H10D C10 H10E 109.5
C9 C10 H10F 109.5
H10D C10 H10F 109.5
H10E C10 H10F 109.5
C9 C11 C12 126.6(2)
C9 C11 H11 116.7
C12 C11 H11 116.7
N2 C12 C11 124.4(2)
N2 C12 C13 119.8(2)
C11 C12 C13 115.7(2)
C12 C13 H13A 109.5
C12 C13 H13B 109.5
H13A C13 H13B 109.5
C12 C13 H13C 109.5
H13A C13 H13C 109.5
H13B C13 H13C 109.5
C15 C14 C19 121.1(2)
C15 C14 N2 119.3(2)
C19 C14 N2 119.5(2)
C16 C15 C14 119.2(3)
C16 C15 C20 119.4(3)
C14 C15 C20 121.4(2)
C15 C16 C17 120.4(3)
C15 C16 H16 119.8
C17 C16 H16 119.8
C18 C17 C16 119.7(3)
C18 C17 H17 120.2
C16 C17 H17 120.2
C17 C18 C19 122.1(3)
C17 C18 H18 118.9
C19 C18 H18 118.9
C18 C19 C14 117.4(3)
C18 C19 C21 121.2(3)
C14 C19 C21 121.4(2)
C15 C20 H20A 109.5
C15 C20 H20B 109.5
H20A C20 H20B 109.5
C15 C20 H20C 109.5
H20A C20 H20C 109.5
H20B C20 H20C 109.5
C19 C21 H21A 109.5
C19 C21 H21B 109.5
H21A C21 H21B 109.5
C19 C21 H21C 109.5
H21A C21 H21C 109.5
H21B C21 H21C 109.5
C23 C22 C27 120.2(3)
C23 C22 Ru 72.36(16)
C27 C22 Ru 71.71(17)
C23 C22 H22 119.9
C27 C22 H22 119.9
Ru C22 H22 128.2
C22 C23 C24 120.1(2)
C22 C23 Ru 70.25(15)
C24 C23 Ru 75.46(15)
C22 C23 H23 120.0
C24 C23 H23 120.0
Ru C23 H23 126.1
C25 C24 C23 120.5(2)
C25 C24 Ru 73.47(15)
C23 C24 Ru 67.68(14)
C25 C24 H24 119.8
C23 C24 H24 119.8
Ru C24 H24 132.0
C24 C25 C26 118.6(2)
C24 C25 Ru 71.79(15)
C26 C25 Ru 66.65(14)
C24 C25 H25 120.7
C26 C25 H25 120.7
Ru C25 H25 134.0
C27 C26 C25 121.6(3)
C27 C26 Ru 71.35(17)
C25 C26 Ru 76.39(15)
C27 C26 H26 119.2
C25 C26 H26 119.2
Ru C26 H26 124.7
C26 C27 C22 118.6(3)
C26 C27 Ru 71.62(17)
C22 C27 Ru 70.30(17)
C26 C27 H27 120.7
C22 C27 H27 120.7
Ru C27 H27 129.7
Ru C28 H28A 109.5
Ru C28 H28B 109.5
H28A C28 H28B 109.5
Ru C28 H28C 109.5
H28A C28 H28C 109.5
H28B C28 H28C 109.5
C9 N1 C1 116.81(19)
C9 N1 Ru 124.41(15)
C1 N1 Ru 118.64(15)
C12 N2 C14 116.8(2)
C12 N2 Ru 124.90(18)
C14 N2 Ru 118.27(18)
N2 Ru N1 86.53(8)
N2 Ru C28 83.48(12)
N1 Ru C28 84.53(9)
N2 Ru C22 149.89(9)
N1 Ru C22 121.09(9)
C28 Ru C22 87.30(12)
N2 Ru C27 113.46(9)
N1 Ru C27 158.97(10)
C28 Ru C27 91.13(13)
C22 Ru C27 37.98(11)
N2 Ru C26 93.12(10)
N1 Ru C26 154.74(9)
C28 Ru C26 120.56(11)
C22 Ru C26 67.28(10)
C27 Ru C26 37.04(12)
N2 Ru C23 164.27(11)
N1 Ru C23 94.90(9)
C28 Ru C23 112.25(12)
C22 Ru C23 37.40(10)
C27 Ru C23 67.73(13)
C26 Ru C23 78.93(10)
N2 Ru C24 127.42(11)
N1 Ru C24 95.19(8)
C28 Ru C24 149.09(12)
C22 Ru C24 66.35(10)
C27 Ru C24 78.12(12)
C26 Ru C24 65.18(10)
C23 Ru C24 36.87(10)
N2 Ru C25 100.40(10)
N1 Ru C25 118.32(9)
C28 Ru C25 156.88(11)
C22 Ru C25 77.96(10)
C27 Ru C25 66.31(12)
C26 Ru C25 36.97(10)
C23 Ru C25 65.15(10)
C24 Ru C25 34.74(10)

loop_
_geom_bond_atom_site_label_1
_geom_bond_atom_site_label_2
_geom_bond_distance
C1 C2 1.393(4)
C1 C6 1.400(3)
C1 N1 1.437(3)
C2 C3 1.401(3)
C2 C7 1.500(3)
C3 C4 1.371(4)
C3 H3 0.9500
C4 C5 1.374(5)
C4 H4 0.9500
C5 C6 1.404(4)
C5 H5 0.9500
C6 C8 1.493(4)
C7 H7A 0.9800
C7 H7B 0.9800
C7 H7C 0.9800
C8 H8A 0.9800
C8 H8B 0.9800
C8 H8C 0.9800
C9 N1 1.323(3)
C9 C11 1.389(3)
C9 C10 1.518(3)
C10 H10A 0.9800
C10 H10B 0.9800
C10 H10C 0.9800
C10 H10D 0.9800
C10 H10E 0.9800
C10 H10F 0.9800
C11 C12 1.399(3)
C11 H11 0.9500
C12 N2 1.313(3)
C12 C13 1.514(3)
C13 H13A 0.9800
C13 H13B 0.9800
C13 H13C 0.9800
C14 C15 1.392(4)
C14 C19 1.404(4)
C14 N2 1.448(3)
C15 C16 1.384(4)
C15 C20 1.508(4)
C16 C17 1.387(5)
C16 H16 0.9500
C17 C18 1.366(5)
C17 H17 0.9500
C18 C19 1.394(4)
C18 H18 0.9500
C19 C21 1.500(4)
C20 H20A 0.9800
C20 H20B 0.9800
C20 H20C 0.9800
C21 H21A 0.9800
C21 H21B 0.9800
C21 H21C 0.9800
C22 C23 1.396(4)
C22 C27 1.414(4)
C22 Ru 2.163(3)
C22 H22 0.9500
C23 C24 1.420(4)
C23 Ru 2.190(3)
C23 H23 0.9500
C24 C25 1.375(4)
C24 Ru 2.292(2)
C24 H24 0.9500
C25 C26 1.431(4)
C25 Ru 2.313(2)
C25 H25 0.9500
C26 C27 1.387(5)
C26 Ru 2.185(2)
C26 H26 0.9500
C27 Ru 2.181(3)
C27 H27 0.9500
C28 Ru 2.1236(17)
C28 H28A 0.9800
C28 H28B 0.9800
C28 H28C 0.9800
N1 Ru 2.1161(19)
N2 Ru 2.113(2)

loop_
_geom_torsion_atom_site_label_1
_geom_torsion_atom_site_label_2
_geom_torsion_atom_site_label_3
_geom_torsion_atom_site_label_4
_geom_torsion
C6 C1 C2 C3 0.8(4)
N1 C1 C2 C3 -179.3(2)
C6 C1 C2 C7 -177.8(2)
N1 C1 C2 C7 2.1(4)
C1 C2 C3 C4 1.3(4)
C7 C2 C3 C4 180.0(3)
C2 C3 C4 C5 -2.5(5)
C3 C4 C5 C6 1.7(5)
C2 C1 C6 C5 -1.6(4)
N1 C1 C6 C5 178.5(2)
C2 C1 C6 C8 177.6(2)
N1 C1 C6 C8 -2.4(3)
C4 C5 C6 C1 0.4(4)
C4 C5 C6 C8 -178.8(3)
N1 C9 C11 C12 17.7(4)
C10 C9 C11 C12 -160.9(2)
C9 C11 C12 N2 -16.0(4)
C9 C11 C12 C13 161.8(2)
C19 C14 C15 C16 3.2(4)
N2 C14 C15 C16 -176.2(3)
C19 C14 C15 C20 -175.0(2)
N2 C14 C15 C20 5.6(4)
C14 C15 C16 C17 -1.7(4)
C20 C15 C16 C17 176.5(3)
C15 C16 C17 C18 -0.4(5)
C16 C17 C18 C19 1.0(5)
C17 C18 C19 C14 0.5(4)
C17 C18 C19 C21 179.9(3)
C15 C14 C19 C18 -2.6(4)
N2 C14 C19 C18 176.9(2)
C15 C14 C19 C21 178.0(2)
N2 C14 C19 C21 -2.6(4)
C27 C22 C23 C24 3.4(4)
Ru C22 C23 C24 58.9(2)
C27 C22 C23 Ru -55.5(3)
C22 C23 C24 C25 -3.1(4)
Ru C23 C24 C25 53.2(2)
C22 C23 C24 Ru -56.4(2)
C23 C24 C25 C26 -1.5(4)
Ru C24 C25 C26 49.1(2)
C23 C24 C25 Ru -50.6(2)
C24 C25 C26 C27 6.2(4)
Ru C25 C26 C27 57.6(2)
C24 C25 C26 Ru -51.4(2)
C25 C26 C27 C22 -5.9(4)
Ru C26 C27 C22 54.1(3)
C25 C26 C27 Ru -60.0(2)
C23 C22 C27 C26 1.1(4)
Ru C22 C27 C26 -54.8(2)
C23 C22 C27 Ru 55.8(2)
C11 C9 N1 C1 -166.9(2)
C10 C9 N1 C1 11.7(3)
C11 C9 N1 Ru 8.7(3)
C10 C9 N1 Ru -172.73(16)
C2 C1 N1 C9 -96.1(3)
C6 C1 N1 C9 83.8(3)
C2 C1 N1 Ru 88.0(3)
C6 C1 N1 Ru -92.0(2)
C11 C12 N2 C14 165.7(2)
C13 C12 N2 C14 -11.9(4)
C11 C12 N2 Ru -11.9(4)
C13 C12 N2 Ru 170.46(19)
C15 C14 N2 C12 -84.8(3)
C19 C14 N2 C12 95.8(3)
C15 C14 N2 Ru 93.0(3)
C19 C14 N2 Ru -86.4(3)
C12 N2 Ru N1 25.4(2)
C14 N2 Ru N1 -152.2(2)
C12 N2 Ru C28 -59.4(2)
C14 N2 Ru C28 122.9(2)
C12 N2 Ru C22 -132.5(2)
C14 N2 Ru C22 49.9(3)
C12 N2 Ru C27 -147.8(2)
C14 N2 Ru C27 34.6(2)
C12 N2 Ru C26 -179.9(2)
C14 N2 Ru C26 2.5(2)
C12 N2 Ru C23 121.2(4)
C14 N2 Ru C23 -56.4(5)
C12 N2 Ru C24 119.3(2)
C14 N2 Ru C24 -58.3(2)
C12 N2 Ru C25 143.6(2)
C14 N2 Ru C25 -34.0(2)
C9 N1 Ru N2 -23.80(18)
C1 N1 Ru N2 151.75(18)
C9 N1 Ru C28 59.97(19)
C1 N1 Ru C28 -124.49(19)
C9 N1 Ru C22 143.48(17)
C1 N1 Ru C22 -40.98(19)
C9 N1 Ru C27 138.8(3)
C1 N1 Ru C27 -45.7(4)
C9 N1 Ru C26 -113.8(2)
C1 N1 Ru C26 61.8(3)
C9 N1 Ru C23 171.91(18)
C1 N1 Ru C23 -12.55(18)
C9 N1 Ru C24 -151.08(18)
C1 N1 Ru C24 24.46(18)
C9 N1 Ru C25 -123.75(18)
C1 N1 Ru C25 51.79(19)
C23 C22 Ru N2 -154.6(2)
C27 C22 Ru N2 -23.3(3)
C23 C22 Ru N1 51.35(18)
C27 C22 Ru N1 -177.26(17)
C23 C22 Ru C28 133.31(17)
C27 C22 Ru C28 -95.30(19)
C23 C22 Ru C27 -131.4(3)
C23 C22 Ru C26 -101.83(18)
C27 C22 Ru C26 29.56(19)
C27 C22 Ru C23 131.4(3)
C23 C22 Ru C24 -30.10(16)
C27 C22 Ru C24 101.3(2)
C23 C22 Ru C25 -64.62(17)
C27 C22 Ru C25 66.77(19)
C26 C27 Ru N2 -61.5(2)
C22 C27 Ru N2 167.53(17)
C26 C27 Ru N1 137.5(3)
C22 C27 Ru N1 6.6(4)
C26 C27 Ru C28 -144.90(18)
C22 C27 Ru C28 84.15(18)
C26 C27 Ru C22 130.9(3)
C22 C27 Ru C26 -130.9(3)
C26 C27 Ru C23 101.44(19)
C22 C27 Ru C23 -29.50(16)
C26 C27 Ru C24 64.32(18)
C22 C27 Ru C24 -66.62(18)
C26 C27 Ru C25 29.88(16)
C22 C27 Ru C25 -101.06(19)
C27 C26 Ru N2 126.14(18)
C25 C26 Ru N2 -103.20(16)
C27 C26 Ru N1 -145.4(2)
C25 C26 Ru N1 -14.7(3)
C27 C26 Ru C28 41.9(2)
C25 C26 Ru C28 172.54(17)
C27 C26 Ru C22 -30.26(17)
C25 C26 Ru C22 100.39(17)
C25 C26 Ru C27 130.7(2)
C27 C26 Ru C23 -67.55(19)
C25 C26 Ru C23 63.11(17)
C27 C26 Ru C24 -103.7(2)
C25 C26 Ru C24 26.98(16)
C27 C26 Ru C25 -130.7(2)
C22 C23 Ru N2 127.6(4)
C24 C23 Ru N2 -2.5(5)
C22 C23 Ru N1 -137.84(16)
C24 C23 Ru N1 92.13(15)
C22 C23 Ru C28 -51.75(18)
C24 C23 Ru C28 178.21(15)
C24 C23 Ru C22 -130.0(2)
C22 C23 Ru C27 29.93(17)
C24 C23 Ru C27 -100.11(19)
C22 C23 Ru C26 66.91(17)
C24 C23 Ru C26 -63.12(16)
C22 C23 Ru C24 130.0(2)
C22 C23 Ru C25 103.15(18)
C24 C23 Ru C25 -26.89(15)
C25 C24 Ru N2 45.2(2)
C23 C24 Ru N2 179.15(16)
C25 C24 Ru N1 134.83(16)
C23 C24 Ru N1 -91.24(16)
C25 C24 Ru C28 -137.2(2)
C23 C24 Ru C28 -3.2(3)
C25 C24 Ru C22 -103.42(18)
C23 C24 Ru C22 30.51(15)
C25 C24 Ru C27 -65.34(18)
C23 C24 Ru C27 68.58(19)
C25 C24 Ru C26 -28.61(16)
C23 C24 Ru C26 105.32(18)
C25 C24 Ru C23 -133.9(2)
C23 C24 Ru C25 133.9(2)
C24 C25 Ru N2 -145.02(17)
C26 C25 Ru N2 81.26(16)
C24 C25 Ru N1 -53.36(19)
C26 C25 Ru N1 172.92(15)
C24 C25 Ru C28 117.2(3)
C26 C25 Ru C28 -16.6(4)
C24 C25 Ru C22 65.65(17)
C26 C25 Ru C22 -68.07(16)
C24 C25 Ru C27 103.79(19)
C26 C25 Ru C27 -29.93(16)
C24 C25 Ru C26 133.7(2)
C24 C25 Ru C23 28.44(16)
C26 C25 Ru C23 -105.28(18)
C26 C25 Ru C24 -133.7(2)
